data_7713981
loop_
_publ_author_name
'SCHILTZ, pauline'
'Casaretto, Nicolas'
'Bourcier, Sophie'
'Gosmini, Corinne'
'Auffrant, Audrey'

_publ_section_title
;
 Phosphinoquinoline supported CoII, NiII, and FeII complexes: divergent
 behaviour upon reduction
;
_journal_name_full 'Dalton Transactions'
_journal_paper_doi 10.1039/D3DT02441E
_journal_year 2023
_chemical_formula_moiety 'C30 H38 Br Co N2 P2, Br3 Co, C H2 Cl2'
_chemical_formula_sum 'C31 H40 Br4 Cl2 Co2 N2 P2'
_chemical_formula_weight 1010.99
_space_group_crystal_system triclinic
_space_group_IT_number 2
_space_group_name_Hall '-P 1'
_space_group_name_H-M_alt 'P -1'
_atom_sites_solution_hydrogens geom
_atom_sites_solution_primary dual
_audit_creation_date 2020-07-09
_audit_creation_method
;
Olex2 1.3
(compiled 2020.06.28 svn.raecde09e for OlexSys, GUI svn.r6132)
;
_audit_update_record
;
2023-07-26 deposited with the CCDC.	2023-09-18 downloaded from the CCDC.
;
_cell_angle_alpha 109.871(4)
_cell_angle_beta 100.733(4)
_cell_angle_gamma 109.062(4)
_cell_formula_units_Z 2
_cell_length_a 11.6902(18)
_cell_length_b 13.315(2)
_cell_length_c 14.484(2)
_cell_measurement_reflns_used 5211
_cell_measurement_temperature 150.01
_cell_measurement_theta_max 23.401
_cell_measurement_theta_min 2.494
_cell_volume 1888.6(5)
_computing_cell_refinement 'SAINT V8.38A (Bruker, 2018)'
_computing_data_reduction 'SAINT V8.38A (Bruker, 2018)'
_computing_molecular_graphics 'Olex2 1.3 (Dolomanov et al., 2009)'
_computing_publication_material 'Olex2 1.3 (Dolomanov et al., 2009)'
_computing_structure_refinement 'SHELXL 2018/3 (Sheldrick, 2015)'
_computing_structure_solution 'SHELXT 2014/5 (Sheldrick, 2014)'
_diffrn_ambient_temperature 150.01
_diffrn_measured_fraction_theta_full 0.999
_diffrn_measured_fraction_theta_max 0.999
_diffrn_measurement_device_type 'Bruker APEX-II CCD'
_diffrn_measurement_method '\f and \w scans'
_diffrn_radiation_type MoK\a
_diffrn_radiation_wavelength 0.71073
_diffrn_reflns_av_R_equivalents 0.0874
_diffrn_reflns_av_unetI/netI 0.0878
_diffrn_reflns_Laue_measured_fraction_full 0.999
_diffrn_reflns_Laue_measured_fraction_max 0.999
_diffrn_reflns_limit_h_max 14
_diffrn_reflns_limit_h_min -14
_diffrn_reflns_limit_k_max 16
_diffrn_reflns_limit_k_min -16
_diffrn_reflns_limit_l_max 17
_diffrn_reflns_limit_l_min -17
_diffrn_reflns_number 33540
_diffrn_reflns_point_group_measured_fraction_full 0.999
_diffrn_reflns_point_group_measured_fraction_max 0.999
_diffrn_reflns_theta_full 25.242
_diffrn_reflns_theta_max 25.677
_diffrn_reflns_theta_min 1.586
_diffrn_source_current 31.0
_diffrn_source_power 1.705
_diffrn_source_voltage 55.0
_diffrn_standards_number 0
_exptl_absorpt_coefficient_mu 5.360
_exptl_absorpt_correction_T_max 0.7456
_exptl_absorpt_correction_T_min 0.5876
_exptl_absorpt_correction_type multi-scan
_exptl_absorpt_process_details
;
SADABS-2016/2 (Bruker,2016/2) was used for absorption correction.
wR2(int) was 0.0990 before and 0.0677 after correction.
The Ratio of minimum to maximum transmission is 0.7881.
The \l/2 correction factor is Not present.
;
_exptl_crystal_colour brown
_exptl_crystal_colour_primary brown
_exptl_crystal_density_diffrn 1.778
_exptl_crystal_description plate
_exptl_crystal_F_000 996
_exptl_crystal_size_max 0.2
_exptl_crystal_size_mid 0.1
_exptl_crystal_size_min 0.02
_refine_diff_density_max 1.517
_refine_diff_density_min -1.955
_refine_diff_density_rms 0.161
_refine_ls_extinction_method none
_refine_ls_goodness_of_fit_ref 1.030
_refine_ls_hydrogen_treatment constr
_refine_ls_matrix_type full
_refine_ls_number_parameters 396
_refine_ls_number_reflns 7180
_refine_ls_number_restraints 0
_refine_ls_restrained_S_all 1.030
_refine_ls_R_factor_all 0.1021
_refine_ls_R_factor_gt 0.0580
_refine_ls_shift/su_max 0.000
_refine_ls_shift/su_mean 0.000
_refine_ls_structure_factor_coef Fsqd
_refine_ls_weighting_details 'w=1/[\s^2^(Fo^2^)+(0.0655P)^2^+10.2882P] where P=(Fo^2^+2Fc^2^)/3'
_refine_ls_weighting_scheme calc
_refine_ls_wR_factor_gt 0.1408
_refine_ls_wR_factor_ref 0.1644
_reflns_Friedel_coverage 0.000
_reflns_number_gt 4773
_reflns_number_total 7180
_reflns_threshold_expression 'I > 2\s(I)'
_cod_data_source_file d3dt02441e2.cif
_cod_data_source_block psc101_0m
_cod_database_code 7713981
_shelx_shelxl_version_number 2018/3
_shelx_space_group_comment
;
The symmetry employed for this shelxl refinement is uniquely defined
by the following loop, which should always be used as a source of
symmetry information in preference to the above space-group names.
They are only intended as comments.
;
_shelx_estimated_absorpt_t_max 0.900
_shelx_estimated_absorpt_t_min 0.414
_olex2_refinement_description
;
1. Fixed Uiso
 At 1.2 times of:
  All C(H) groups, All C(H,H) groups
 At 1.5 times of:
  All C(H,H,H) groups
2.a Ternary CH refined with riding coordinates:
 C00X(H00X), C00M(H00M), C010(H010), C011(H011)
2.b Secondary CH2 refined with riding coordinates:
 C3(H3A,H3B)
2.c Aromatic/amide H refined with riding coordinates:
 C00Y(H00Y), C00P(H00P), C00Q(H00Q), C00T(H00T), C00V(H00V), C00U(H00U),
 C00O(H00O), C00N(H00N), C00H(H00J), C00I(H00K)
2.d Idealised Me refined as rotating group:
 C00Z(H00A,H00B,H00C), C00S(H00D,H00E,H00F), C00W(H00G,H00H,H00I), C012(H01A,
 H01B,H01C), C013(H01D,H01E,H01F), C014(H01G,H01H,H01I), C015(H01J,H01K,H01L),
 C016(H01M,H01N,H01O)
;
_olex2_submission_special_instructions 'No special instructions were received'

loop_
_space_group_symop_operation_xyz
'x, y, z'
'-x, -y, -z'

loop_
_atom_site_label
_atom_site_type_symbol
_atom_site_fract_x
_atom_site_fract_y
_atom_site_fract_z
_atom_site_U_iso_or_equiv
_atom_site_adp_type
_atom_site_occupancy
_atom_site_site_symmetry_order
_atom_site_calc_flag
_atom_site_refinement_flags_posn
_atom_site_refinement_flags_adp
_atom_site_refinement_flags_occupancy
_atom_site_disorder_assembly
_atom_site_disorder_group
Br01 Br 0.14457(7) 0.67103(6) 0.30570(6) 0.0237(2) Uani 1 1 d . . . . .
Br02 Br 0.56035(9) 0.30842(7) 0.13569(7) 0.0402(2) Uani 1 1 d . . . . .
Br04 Br 0.35952(12) -0.04939(9) 0.04789(8) 0.0574(3) Uani 1 1 d . . . . .
Br05 Br 0.30176(10) 0.09724(11) -0.14992(8) 0.0661(4) Uani 1 1 d . . . . .
Co1 Co 0.27914(9) 0.56607(8) 0.34579(7) 0.0177(2) Uani 1 1 d . . . . .
Co06 Co 0.46206(12) 0.11288(10) -0.00564(9) 0.0377(3) Uani 1 1 d . . . . .
P1 P 0.43612(18) 0.63952(16) 0.28676(14) 0.0219(4) Uani 1 1 d . . . . .
P2 P 0.14525(19) 0.37975(17) 0.22540(14) 0.0249(4) Uani 1 1 d . . . . .
N1 N 0.3854(5) 0.7070(5) 0.4740(4) 0.0194(13) Uani 1 1 d . . . . .
N2 N 0.2028(5) 0.5205(5) 0.4409(4) 0.0179(13) Uani 1 1 d . . . . .
C00Y C 0.6741(7) 0.9932(7) 0.4825(7) 0.035(2) Uani 1 1 d . . . . .
H00Y H 0.737113 1.059421 0.481900 0.042 Uiso 1 1 calc R U . . .
C00X C 0.5584(7) 0.5813(7) 0.3067(6) 0.0276(17) Uani 1 1 d . . . . .
H00X H 0.518008 0.495494 0.258065 0.033 Uiso 1 1 calc R U . . .
C00Z C 0.5923(8) 0.5921(8) 0.4190(7) 0.039(2) Uani 1 1 d . . . . .
H00A H 0.643381 0.675072 0.468235 0.058 Uiso 1 1 calc R U . . .
H00B H 0.641874 0.546709 0.426061 0.058 Uiso 1 1 calc R U . . .
H00C H 0.513055 0.561376 0.434062 0.058 Uiso 1 1 calc R U . . .
C00R C 0.0683(7) 0.3261(6) 0.3095(6) 0.0264(17) Uani 1 1 d . . . . .
C00P C 0.6450(7) 1.0034(7) 0.5711(6) 0.0301(18) Uani 1 1 d . . . . .
H00P H 0.690979 1.075144 0.632574 0.036 Uiso 1 1 calc R U . . .
C00S C 0.3928(8) 0.5338(7) 0.0735(6) 0.035(2) Uani 1 1 d . . . . .
H00D H 0.462650 0.509327 0.084983 0.052 Uiso 1 1 calc R U . . .
H00E H 0.379660 0.541194 0.007715 0.052 Uiso 1 1 calc R U . . .
H00F H 0.313682 0.474646 0.070282 0.052 Uiso 1 1 calc R U . . .
C00Q C 0.1082(7) 0.4729(7) 0.5916(6) 0.0255(17) Uani 1 1 d . . . . .
H00Q H 0.075347 0.458180 0.643201 0.031 Uiso 1 1 calc R U . . .
C00T C -0.0749(8) 0.1868(7) 0.3546(7) 0.040(2) Uani 1 1 d . . . . .
H00T H -0.138405 0.109730 0.333659 0.048 Uiso 1 1 calc R U . . .
C00V C -0.0324(8) 0.2666(7) 0.4553(7) 0.0332(19) Uani 1 1 d . . . . .
H00V H -0.065918 0.244502 0.503813 0.040 Uiso 1 1 calc R U . . .
C00M C 0.4277(7) 0.6527(7) 0.1633(6) 0.0264(17) Uani 1 1 d . . . . .
H00M H 0.515983 0.706341 0.172017 0.032 Uiso 1 1 calc R U . . .
C00U C -0.0270(8) 0.2158(7) 0.2804(6) 0.035(2) Uani 1 1 d . . . . .
H00U H -0.060349 0.159043 0.209800 0.042 Uiso 1 1 calc R U . . .
C00O C 0.4120(7) 0.8161(6) 0.6535(6) 0.0283(18) Uani 1 1 d . . . . .
H00O H 0.384901 0.818722 0.711822 0.034 Uiso 1 1 calc R U . . .
C00N C 0.5094(8) 0.9112(7) 0.6597(6) 0.0308(19) Uani 1 1 d . . . . .
H00N H 0.552181 0.980080 0.723817 0.037 Uiso 1 1 calc R U . . .
C00W C 0.3401(8) 0.7095(7) 0.1403(6) 0.0325(19) Uani 1 1 d . . . . .
H00G H 0.251604 0.658036 0.128498 0.049 Uiso 1 1 calc R U . . .
H00H H 0.344754 0.721912 0.077933 0.049 Uiso 1 1 calc R U . . .
H00I H 0.367092 0.785503 0.199615 0.049 Uiso 1 1 calc R U . . .
C10 C 0.2463(6) 0.6026(6) 0.5395(5) 0.0184(15) Uani 1 1 d . . . . .
C00G C 0.5171(7) 0.7896(6) 0.3890(6) 0.0210(16) Uani 1 1 d . . . . .
C00E C 0.1099(6) 0.4106(6) 0.4140(5) 0.0179(15) Uani 1 1 d . . . . .
C00H C 0.1998(7) 0.5801(7) 0.6158(5) 0.0224(16) Uani 1 1 d . . . . .
H00J H 0.232669 0.640250 0.684910 0.027 Uiso 1 1 calc R U . . .
C00F C 0.4836(6) 0.8032(6) 0.4800(5) 0.0207(16) Uani 1 1 d . . . . .
C00L C 0.5484(7) 0.9095(6) 0.5720(5) 0.0234(16) Uani 1 1 d . . . . .
C00J C 0.0616(7) 0.3827(6) 0.4892(6) 0.0219(16) Uani 1 1 d . . . . .
C00I C 0.6117(7) 0.8850(7) 0.3908(6) 0.0281(18) Uani 1 1 d . . . . .
H00K H 0.635518 0.878697 0.330520 0.034 Uiso 1 1 calc R U . . .
C1 C 0.3520(7) 0.7134(6) 0.5583(5) 0.0198(15) Uani 1 1 d . . . . .
C010 C 0.0072(7) 0.3349(7) 0.1107(6) 0.0305(18) Uani 1 1 d . . . . .
H010 H -0.035072 0.246893 0.078232 0.037 Uiso 1 1 calc R U . . .
C011 C 0.2301(8) 0.2867(7) 0.1824(6) 0.0325(19) Uani 1 1 d . . . . .
H011 H 0.291602 0.326108 0.152630 0.039 Uiso 1 1 calc R U . . .
C012 C 0.1448(9) 0.1612(7) 0.0985(7) 0.044(2) Uani 1 1 d . . . . .
H01A H 0.077584 0.122307 0.122268 0.066 Uiso 1 1 calc R U . . .
H01B H 0.197080 0.116856 0.085333 0.066 Uiso 1 1 calc R U . . .
H01C H 0.105075 0.163950 0.034061 0.066 Uiso 1 1 calc R U . . .
C013 C -0.0943(8) 0.3749(8) 0.1364(6) 0.041(2) Uani 1 1 d . . . . .
H01D H -0.116331 0.355263 0.192045 0.061 Uiso 1 1 calc R U . . .
H01E H -0.171126 0.335122 0.074293 0.061 Uiso 1 1 calc R U . . .
H01F H -0.061567 0.460301 0.159586 0.061 Uiso 1 1 calc R U . . .
C014 C 0.3091(8) 0.2832(8) 0.2759(7) 0.039(2) Uani 1 1 d . . . . .
H01G H 0.363978 0.363847 0.328978 0.058 Uiso 1 1 calc R U . . .
H01H H 0.362731 0.242735 0.254463 0.058 Uiso 1 1 calc R U . . .
H01I H 0.251589 0.240899 0.304679 0.058 Uiso 1 1 calc R U . . .
C015 C 0.6774(8) 0.6392(8) 0.2836(7) 0.041(2) Uani 1 1 d . . . . .
H01J H 0.652670 0.632099 0.212406 0.062 Uiso 1 1 calc R U . . .
H01K H 0.734585 0.600405 0.290547 0.062 Uiso 1 1 calc R U . . .
H01L H 0.721973 0.722704 0.332893 0.062 Uiso 1 1 calc R U . . .
C016 C 0.0481(8) 0.3690(8) 0.0280(6) 0.040(2) Uani 1 1 d . . . . .
H01M H 0.091633 0.455001 0.056356 0.060 Uiso 1 1 calc R U . . .
H01N H -0.027887 0.339278 -0.032667 0.060 Uiso 1 1 calc R U . . .
H01O H 0.106780 0.334729 0.006982 0.060 Uiso 1 1 calc R U . . .
Cl1 Cl -0.0137(4) 0.9290(4) 0.3744(3) 0.0964(12) Uani 1 1 d . . . . .
Cl2 Cl 0.0936(4) 0.9353(3) 0.2054(3) 0.1044(14) Uani 1 1 d . . . . .
C3 C -0.0129(13) 0.8534(11) 0.2474(9) 0.074(4) Uani 1 1 d . . . . .
H3A H 0.006586 0.785751 0.245107 0.088 Uiso 1 1 calc R U . . .
H3B H -0.100438 0.821093 0.197495 0.088 Uiso 1 1 calc R U . . .

loop_
_atom_site_aniso_label
_atom_site_aniso_U_11
_atom_site_aniso_U_22
_atom_site_aniso_U_33
_atom_site_aniso_U_23
_atom_site_aniso_U_13
_atom_site_aniso_U_12
Br01 0.0215(4) 0.0243(4) 0.0261(4) 0.0138(3) 0.0073(3) 0.0076(3)
Br02 0.0423(5) 0.0322(5) 0.0310(5) 0.0043(4) 0.0074(4) 0.0106(4)
Br04 0.0868(8) 0.0474(6) 0.0569(6) 0.0309(5) 0.0411(6) 0.0321(6)
Br05 0.0473(6) 0.0802(8) 0.0400(6) 0.0351(6) -0.0063(5) -0.0071(5)
Co1 0.0217(5) 0.0160(5) 0.0148(5) 0.0078(4) 0.0064(4) 0.0057(4)
Co06 0.0486(7) 0.0305(6) 0.0268(6) 0.0115(5) 0.0104(5) 0.0107(6)
P1 0.0252(10) 0.0238(10) 0.0209(10) 0.0134(8) 0.0102(8) 0.0100(8)
P2 0.0246(10) 0.0268(10) 0.0184(10) 0.0085(8) 0.0074(8) 0.0063(9)
N1 0.016(3) 0.019(3) 0.020(3) 0.012(3) 0.004(2) 0.003(2)
N2 0.019(3) 0.017(3) 0.016(3) 0.010(2) 0.002(2) 0.004(2)
C00Y 0.024(4) 0.026(4) 0.044(5) 0.020(4) 0.001(4) -0.001(3)
C00X 0.027(4) 0.037(4) 0.030(4) 0.020(4) 0.013(4) 0.020(4)
C00Z 0.038(5) 0.053(6) 0.041(5) 0.029(5) 0.013(4) 0.027(5)
C00R 0.029(4) 0.022(4) 0.027(4) 0.010(3) 0.014(3) 0.008(3)
C00P 0.028(4) 0.026(4) 0.023(4) 0.009(3) -0.001(3) 0.002(3)
C00S 0.038(5) 0.041(5) 0.027(4) 0.015(4) 0.016(4) 0.017(4)
C00Q 0.026(4) 0.035(4) 0.022(4) 0.018(3) 0.010(3) 0.013(4)
C00T 0.045(5) 0.021(4) 0.042(5) 0.010(4) 0.023(4) -0.001(4)
C00V 0.038(5) 0.032(4) 0.039(5) 0.020(4) 0.022(4) 0.015(4)
C00M 0.025(4) 0.035(4) 0.022(4) 0.017(3) 0.011(3) 0.008(3)
C00U 0.041(5) 0.023(4) 0.029(4) 0.004(3) 0.017(4) 0.002(4)
C00O 0.035(4) 0.025(4) 0.015(4) 0.006(3) 0.004(3) 0.006(4)
C00N 0.038(5) 0.024(4) 0.016(4) 0.005(3) 0.001(3) 0.005(4)
C00W 0.038(5) 0.033(4) 0.035(5) 0.025(4) 0.012(4) 0.015(4)
C10 0.015(3) 0.018(3) 0.018(4) 0.008(3) 0.002(3) 0.003(3)
C00G 0.018(4) 0.021(4) 0.028(4) 0.015(3) 0.007(3) 0.008(3)
C00E 0.018(4) 0.017(3) 0.021(4) 0.011(3) 0.006(3) 0.007(3)
C00H 0.018(4) 0.031(4) 0.017(4) 0.011(3) 0.004(3) 0.009(3)
C00F 0.016(4) 0.022(4) 0.023(4) 0.013(3) 0.000(3) 0.006(3)
C00L 0.023(4) 0.018(4) 0.019(4) 0.006(3) -0.003(3) 0.005(3)
C00J 0.023(4) 0.022(4) 0.028(4) 0.015(3) 0.012(3) 0.011(3)
C00I 0.022(4) 0.032(4) 0.032(4) 0.018(4) 0.008(3) 0.009(3)
C1 0.018(4) 0.018(4) 0.020(4) 0.010(3) 0.002(3) 0.004(3)
C010 0.026(4) 0.029(4) 0.023(4) 0.005(3) 0.003(3) 0.005(3)
C011 0.036(5) 0.034(4) 0.037(5) 0.019(4) 0.020(4) 0.019(4)
C012 0.055(6) 0.026(4) 0.046(6) 0.011(4) 0.013(5) 0.019(4)
C013 0.030(5) 0.049(5) 0.028(5) 0.006(4) 0.002(4) 0.013(4)
C014 0.039(5) 0.049(5) 0.045(5) 0.028(5) 0.020(4) 0.027(4)
C015 0.030(5) 0.057(6) 0.057(6) 0.036(5) 0.021(4) 0.026(4)
C016 0.032(5) 0.046(5) 0.032(5) 0.016(4) 0.003(4) 0.010(4)
Cl1 0.081(2) 0.119(3) 0.078(2) 0.027(2) 0.0078(19) 0.055(2)
Cl2 0.101(3) 0.097(3) 0.092(3) 0.067(2) -0.005(2) 0.009(2)
C3 0.090(9) 0.067(8) 0.073(8) 0.033(7) 0.015(7) 0.049(7)

loop_
_atom_type_symbol
_atom_type_description
_atom_type_scat_dispersion_real
_atom_type_scat_dispersion_imag
_atom_type_scat_source
C C 0.0033 0.0016 'International Tables Vol C Tables 4.2.6.8 and 6.1.1.4'
H H 0.0000 0.0000 'International Tables Vol C Tables 4.2.6.8 and 6.1.1.4'
Br Br -0.2901 2.4595 'International Tables Vol C Tables 4.2.6.8 and 6.1.1.4'
Cl Cl 0.1484 0.1585 'International Tables Vol C Tables 4.2.6.8 and 6.1.1.4'
Co Co 0.3494 0.9721 'International Tables Vol C Tables 4.2.6.8 and 6.1.1.4'
N N 0.0061 0.0033 'International Tables Vol C Tables 4.2.6.8 and 6.1.1.4'
P P 0.1023 0.0942 'International Tables Vol C Tables 4.2.6.8 and 6.1.1.4'

loop_
_geom_angle_atom_site_label_1
_geom_angle_atom_site_label_2
_geom_angle_atom_site_label_3
_geom_angle
_geom_angle_site_symmetry_1
_geom_angle_site_symmetry_3
_geom_angle_publ_flag
Co06 Br04 Co06 84.16(5) . 2_655 ?
P1 Co1 Br01 98.21(6) . . ?
P1 Co1 P2 108.49(8) . . ?
P2 Co1 Br01 98.95(7) . . ?
N1 Co1 Br01 88.20(18) . . ?
N1 Co1 P1 83.44(17) . . ?
N1 Co1 P2 164.85(17) . . ?
N2 Co1 Br01 97.25(17) . . ?
N2 Co1 P1 157.51(18) . . ?
N2 Co1 P2 85.02(17) . . ?
N2 Co1 N1 80.8(2) . . ?
Br02 Co06 Br04 109.10(6) . 2_655 ?
Br02 Co06 Br04 113.72(6) . . ?
Br02 Co06 Br05 111.43(6) . . ?
Br04 Co06 Br04 95.84(5) . 2_655 ?
Br05 Co06 Br04 117.14(6) . 2_655 ?
Br05 Co06 Br04 108.86(6) . . ?
C00X P1 Co1 110.1(2) . . ?
C00M P1 Co1 130.5(3) . . ?
C00M P1 C00X 105.4(3) . . ?
C00G P1 Co1 99.3(2) . . ?
C00G P1 C00X 102.2(4) . . ?
C00G P1 C00M 105.8(3) . . ?
C00R P2 Co1 98.7(2) . . ?
C00R P2 C010 103.0(4) . . ?
C00R P2 C011 104.8(4) . . ?
C010 P2 Co1 127.0(3) . . ?
C011 P2 Co1 113.3(3) . . ?
C011 P2 C010 106.9(4) . . ?
C00F N1 Co1 123.8(5) . . ?
C1 N1 Co1 116.8(4) . . ?
C1 N1 C00F 119.1(6) . . ?
C10 N2 Co1 116.6(4) . . ?
C10 N2 C00E 119.1(6) . . ?
C00E N2 Co1 124.3(5) . . ?
C00P C00Y H00Y 119.5 . . ?
C00P C00Y C00I 121.0(7) . . ?
C00I C00Y H00Y 119.5 . . ?
P1 C00X H00X 107.6 . . ?
C00Z C00X P1 108.6(5) . . ?
C00Z C00X H00X 107.6 . . ?
C015 C00X P1 113.8(6) . . ?
C015 C00X H00X 107.6 . . ?
C015 C00X C00Z 111.4(7) . . ?
C00X C00Z H00A 109.5 . . ?
C00X C00Z H00B 109.5 . . ?
C00X C00Z H00C 109.5 . . ?
H00A C00Z H00B 109.5 . . ?
H00A C00Z H00C 109.5 . . ?
H00B C00Z H00C 109.5 . . ?
C00U C00R P2 127.1(6) . . ?
C00U C00R C00E 118.1(7) . . ?
C00E C00R P2 114.8(5) . . ?
C00Y C00P H00P 119.8 . . ?
C00Y C00P C00L 120.4(7) . . ?
C00L C00P H00P 119.8 . . ?
H00D C00S H00E 109.5 . . ?
H00D C00S H00F 109.5 . . ?
H00E C00S H00F 109.5 . . ?
C00M C00S H00D 109.5 . . ?
C00M C00S H00E 109.5 . . ?
C00M C00S H00F 109.5 . . ?
C00H C00Q H00Q 120.1 . . ?
C00H C00Q C00J 119.8(7) . . ?
C00J C00Q H00Q 120.1 . . ?
C00V C00T H00T 119.3 . . ?
C00V C00T C00U 121.3(7) . . ?
C00U C00T H00T 119.3 . . ?
C00T C00V H00V 119.6 . . ?
C00T C00V C00J 120.9(7) . . ?
C00J C00V H00V 119.6 . . ?
P1 C00M H00M 106.9 . . ?
C00S C00M P1 111.1(5) . . ?
C00S C00M H00M 106.9 . . ?
C00W C00M P1 112.0(5) . . ?
C00W C00M C00S 112.7(7) . . ?
C00W C00M H00M 106.9 . . ?
C00R C00U C00T 120.5(7) . . ?
C00R C00U H00U 119.7 . . ?
C00T C00U H00U 119.7 . . ?
C00N C00O H00O 120.8 . . ?
C00N C00O C1 118.5(7) . . ?
C1 C00O H00O 120.8 . . ?
C00O C00N H00N 119.3 . . ?
C00O C00N C00L 121.3(7) . . ?
C00L C00N H00N 119.3 . . ?
C00M C00W H00G 109.5 . . ?
C00M C00W H00H 109.5 . . ?
C00M C00W H00I 109.5 . . ?
H00G C00W H00H 109.5 . . ?
H00G C00W H00I 109.5 . . ?
H00H C00W H00I 109.5 . . ?
N2 C10 C00H 122.0(6) . . ?
N2 C10 C1 112.9(6) . . ?
C00H C10 C1 125.0(6) . . ?
C00F C00G P1 113.6(5) . . ?
C00I C00G P1 128.1(6) . . ?
C00I C00G C00F 118.0(7) . . ?
N2 C00E C00R 117.2(6) . . ?
N2 C00E C00J 120.9(6) . . ?
C00R C00E C00J 121.8(6) . . ?
C00Q C00H C10 120.2(7) . . ?
C00Q C00H H00J 119.9 . . ?
C10 C00H H00J 119.9 . . ?
N1 C00F C00G 116.3(6) . . ?
N1 C00F C00L 122.1(7) . . ?
C00L C00F C00G 121.6(6) . . ?
C00P C00L C00N 125.0(7) . . ?
C00P C00L C00F 118.5(7) . . ?
C00F C00L C00N 116.5(7) . . ?
C00Q C00J C00V 124.8(7) . . ?
C00Q C00J C00E 117.9(6) . . ?
C00E C00J C00V 117.3(7) . . ?
C00Y C00I H00K 119.9 . . ?
C00G C00I C00Y 120.3(7) . . ?
C00G C00I H00K 119.9 . . ?
N1 C1 C00O 122.6(6) . . ?
N1 C1 C10 112.4(6) . . ?
C00O C1 C10 125.0(6) . . ?
P2 C010 H010 106.1 . . ?
C013 C010 P2 114.4(5) . . ?
C013 C010 H010 106.1 . . ?
C013 C010 C016 110.9(7) . . ?
C016 C010 P2 112.6(5) . . ?
C016 C010 H010 106.1 . . ?
P2 C011 H011 107.2 . . ?
C012 C011 P2 115.5(6) . . ?
C012 C011 H011 107.2 . . ?
C014 C011 P2 109.5(6) . . ?
C014 C011 H011 107.2 . . ?
C014 C011 C012 109.9(7) . . ?
C011 C012 H01A 109.5 . . ?
C011 C012 H01B 109.5 . . ?
C011 C012 H01C 109.5 . . ?
H01A C012 H01B 109.5 . . ?
H01A C012 H01C 109.5 . . ?
H01B C012 H01C 109.5 . . ?
C010 C013 H01D 109.5 . . ?
C010 C013 H01E 109.5 . . ?
C010 C013 H01F 109.5 . . ?
H01D C013 H01E 109.5 . . ?
H01D C013 H01F 109.5 . . ?
H01E C013 H01F 109.5 . . ?
C011 C014 H01G 109.5 . . ?
C011 C014 H01H 109.5 . . ?
C011 C014 H01I 109.5 . . ?
H01G C014 H01H 109.5 . . ?
H01G C014 H01I 109.5 . . ?
H01H C014 H01I 109.5 . . ?
C00X C015 H01J 109.5 . . ?
C00X C015 H01K 109.5 . . ?
C00X C015 H01L 109.5 . . ?
H01J C015 H01K 109.5 . . ?
H01J C015 H01L 109.5 . . ?
H01K C015 H01L 109.5 . . ?
C010 C016 H01M 109.5 . . ?
C010 C016 H01N 109.5 . . ?
C010 C016 H01O 109.5 . . ?
H01M C016 H01N 109.5 . . ?
H01M C016 H01O 109.5 . . ?
H01N C016 H01O 109.5 . . ?
Cl1 C3 H3A 108.3 . . ?
Cl1 C3 H3B 108.3 . . ?
Cl2 C3 Cl1 116.0(7) . . ?
Cl2 C3 H3A 108.3 . . ?
Cl2 C3 H3B 108.3 . . ?
H3A C3 H3B 107.4 . . ?

loop_
_geom_bond_atom_site_label_1
_geom_bond_atom_site_label_2
_geom_bond_distance
_geom_bond_site_symmetry_2
_geom_bond_publ_flag
Br01 Co1 2.5323(12) . ?
Br02 Co06 2.4157(14) . ?
Br04 Co06 2.5494(15) . ?
Br04 Co06 2.5914(18) 2_655 ?
Br05 Co06 2.4316(16) . ?
Co1 P1 2.244(2) . ?
Co1 P2 2.270(2) . ?
Co1 N1 1.940(6) . ?
Co1 N2 1.932(6) . ?
P1 C00X 1.858(8) . ?
P1 C00M 1.843(7) . ?
P1 C00G 1.820(7) . ?
P2 C00R 1.840(7) . ?
P2 C010 1.849(8) . ?
P2 C011 1.848(8) . ?
N1 C00F 1.375(9) . ?
N1 C1 1.333(9) . ?
N2 C10 1.341(9) . ?
N2 C00E 1.375(8) . ?
C00Y H00Y 0.9500 . ?
C00Y C00P 1.362(12) . ?
C00Y C00I 1.423(11) . ?
C00X H00X 1.0000 . ?
C00X C00Z 1.546(11) . ?
C00X C015 1.513(11) . ?
C00Z H00A 0.9800 . ?
C00Z H00B 0.9800 . ?
C00Z H00C 0.9800 . ?
C00R C00U 1.383(10) . ?
C00R C00E 1.415(10) . ?
C00P H00P 0.9500 . ?
C00P C00L 1.391(10) . ?
C00S H00D 0.9800 . ?
C00S H00E 0.9800 . ?
C00S H00F 0.9800 . ?
C00S C00M 1.532(11) . ?
C00Q H00Q 0.9500 . ?
C00Q C00H 1.353(10) . ?
C00Q C00J 1.414(10) . ?
C00T H00T 0.9500 . ?
C00T C00V 1.354(11) . ?
C00T C00U 1.409(11) . ?
C00V H00V 0.9500 . ?
C00V C00J 1.418(10) . ?
C00M H00M 1.0000 . ?
C00M C00W 1.511(11) . ?
C00U H00U 0.9500 . ?
C00O H00O 0.9500 . ?
C00O C00N 1.360(11) . ?
C00O C1 1.413(10) . ?
C00N H00N 0.9500 . ?
C00N C00L 1.422(11) . ?
C00W H00G 0.9800 . ?
C00W H00H 0.9800 . ?
C00W H00I 0.9800 . ?
C10 C00H 1.396(10) . ?
C10 C1 1.479(9) . ?
C00G C00F 1.414(10) . ?
C00G C00I 1.373(10) . ?
C00E C00J 1.418(9) . ?
C00H H00J 0.9500 . ?
C00F C00L 1.413(10) . ?
C00I H00K 0.9500 . ?
C010 H010 1.0000 . ?
C010 C013 1.507(11) . ?
C010 C016 1.520(11) . ?
C011 H011 1.0000 . ?
C011 C012 1.531(11) . ?
C011 C014 1.514(11) . ?
C012 H01A 0.9800 . ?
C012 H01B 0.9800 . ?
C012 H01C 0.9800 . ?
C013 H01D 0.9800 . ?
C013 H01E 0.9800 . ?
C013 H01F 0.9800 . ?
C014 H01G 0.9800 . ?
C014 H01H 0.9800 . ?
C014 H01I 0.9800 . ?
C015 H01J 0.9800 . ?
C015 H01K 0.9800 . ?
C015 H01L 0.9800 . ?
C016 H01M 0.9800 . ?
C016 H01N 0.9800 . ?
C016 H01O 0.9800 . ?
Cl1 C3 1.776(12) . ?
Cl2 C3 1.719(13) . ?
C3 H3A 0.9900 . ?
C3 H3B 0.9900 . ?

loop_
_geom_torsion_atom_site_label_1
_geom_torsion_atom_site_label_2
_geom_torsion_atom_site_label_3
_geom_torsion_atom_site_label_4
_geom_torsion
_geom_torsion_site_symmetry_1
_geom_torsion_site_symmetry_2
_geom_torsion_site_symmetry_3
_geom_torsion_site_symmetry_4
_geom_torsion_publ_flag
Co1 P1 C00X C00Z -46.9(6) . . . . ?
Co1 P1 C00X C015 -171.7(5) . . . . ?
Co1 P1 C00M C00S -76.8(6) . . . . ?
Co1 P1 C00M C00W 50.3(7) . . . . ?
Co1 P1 C00G C00F 16.2(5) . . . . ?
Co1 P1 C00G C00I -169.8(6) . . . . ?
Co1 P2 C00R C00U 178.8(7) . . . . ?
Co1 P2 C00R C00E 1.3(6) . . . . ?
Co1 P2 C010 C013 -58.5(7) . . . . ?
Co1 P2 C010 C016 69.3(7) . . . . ?
Co1 P2 C011 C012 -178.1(5) . . . . ?
Co1 P2 C011 C014 57.2(6) . . . . ?
Co1 N1 C00F C00G -8.4(9) . . . . ?
Co1 N1 C00F C00L 172.1(5) . . . . ?
Co1 N1 C1 C00O -172.8(6) . . . . ?
Co1 N1 C1 C10 6.7(8) . . . . ?
Co1 N2 C10 C00H -179.3(5) . . . . ?
Co1 N2 C10 C1 -3.1(8) . . . . ?
Co1 N2 C00E C00R 0.0(9) . . . . ?
Co1 N2 C00E C00J 177.9(5) . . . . ?
P1 C00G C00F N1 -7.6(8) . . . . ?
P1 C00G C00F C00L 171.9(6) . . . . ?
P1 C00G C00I C00Y -173.1(6) . . . . ?
P2 C00R C00U C00T 178.8(7) . . . . ?
P2 C00R C00E N2 -1.0(9) . . . . ?
P2 C00R C00E C00J -178.9(6) . . . . ?
N1 C00F C00L C00P -178.8(7) . . . . ?
N1 C00F C00L C00N 1.8(10) . . . . ?
N2 C10 C00H C00Q 0.0(11) . . . . ?
N2 C10 C1 N1 -2.3(9) . . . . ?
N2 C10 C1 C00O 177.1(7) . . . . ?
N2 C00E C00J C00Q 2.5(10) . . . . ?
N2 C00E C00J C00V -178.8(7) . . . . ?
C00Y C00P C00L C00N -179.2(8) . . . . ?
C00Y C00P C00L C00F 1.3(12) . . . . ?
C00X P1 C00M C00S 58.0(6) . . . . ?
C00X P1 C00M C00W -175.0(5) . . . . ?
C00X P1 C00G C00F -96.9(6) . . . . ?
C00X P1 C00G C00I 77.1(7) . . . . ?
C00R P2 C010 C013 53.0(7) . . . . ?
C00R P2 C010 C016 -179.1(6) . . . . ?
C00R P2 C011 C012 75.5(7) . . . . ?
C00R P2 C011 C014 -49.2(6) . . . . ?
C00R C00E C00J C00Q -179.7(7) . . . . ?
C00R C00E C00J C00V -1.0(11) . . . . ?
C00P C00Y C00I C00G 2.3(12) . . . . ?
C00T C00V C00J C00Q 177.6(8) . . . . ?
C00T C00V C00J C00E -0.9(12) . . . . ?
C00V C00T C00U C00R 2.0(14) . . . . ?
C00M P1 C00X C00Z 168.2(6) . . . . ?
C00M P1 C00X C015 43.5(7) . . . . ?
C00M P1 C00G C00F 153.1(5) . . . . ?
C00M P1 C00G C00I -32.9(8) . . . . ?
C00U C00R C00E N2 -178.7(7) . . . . ?
C00U C00R C00E C00J 3.4(11) . . . . ?
C00U C00T C00V C00J 0.5(14) . . . . ?
C00O C00N C00L C00P 178.6(8) . . . . ?
C00O C00N C00L C00F -2.0(12) . . . . ?
C00N C00O C1 N1 -1.4(12) . . . . ?
C00N C00O C1 C10 179.2(7) . . . . ?
C10 N2 C00E C00R -179.1(6) . . . . ?
C10 N2 C00E C00J -1.1(10) . . . . ?
C00G P1 C00X C00Z 57.9(6) . . . . ?
C00G P1 C00X C015 -66.9(7) . . . . ?
C00G P1 C00M C00S 165.7(5) . . . . ?
C00G P1 C00M C00W -67.2(6) . . . . ?
C00G C00F C00L C00P 1.8(11) . . . . ?
C00G C00F C00L C00N -177.7(7) . . . . ?
C00E N2 C10 C00H -0.2(10) . . . . ?
C00E N2 C10 C1 176.1(6) . . . . ?
C00E C00R C00U C00T -3.8(13) . . . . ?
C00H C00Q C00J C00V 178.8(7) . . . . ?
C00H C00Q C00J C00E -2.6(11) . . . . ?
C00H C10 C1 N1 173.7(7) . . . . ?
C00H C10 C1 C00O -6.8(12) . . . . ?
C00F N1 C1 C00O 1.2(11) . . . . ?
C00F N1 C1 C10 -179.3(6) . . . . ?
C00F C00G C00I C00Y 0.7(11) . . . . ?
C00J C00Q C00H C10 1.4(11) . . . . ?
C00I C00Y C00P C00L -3.4(13) . . . . ?
C00I C00G C00F N1 177.7(6) . . . . ?
C00I C00G C00F C00L -2.7(11) . . . . ?
C1 N1 C00F C00G 178.1(6) . . . . ?
C1 N1 C00F C00L -1.4(10) . . . . ?
C1 C00O C00N C00L 1.8(12) . . . . ?
C1 C10 C00H C00Q -175.7(7) . . . . ?
C010 P2 C00R C00U 47.4(8) . . . . ?
C010 P2 C00R C00E -130.0(6) . . . . ?
C010 P2 C011 C012 -33.4(7) . . . . ?
C010 P2 C011 C014 -158.1(6) . . . . ?
C011 P2 C00R C00U -64.2(8) . . . . ?
C011 P2 C00R C00E 118.3(6) . . . . ?
C011 P2 C010 C013 163.2(6) . . . . ?
C011 P2 C010 C016 -69.0(7) . . . . ?
